data_1533634
loop_
_publ_author_name
'Tiritiris, I.'
'Schleid, T.'

_publ_section_title
;
 Die Dodekahydro-closo-Dodekaborate M2 (B12 H12) der schweren
 Alkalimetalle (M(+) = K(+), Rb(+), (N H4)(+), Cs(+)) und ihre formalen
 Iodid-Addukte M3 I (B12 H12) (= (M I) * (M2 (B12 H12)))
;
_journal_name_full 'Zeitschrift fuer Anorganische und Allgemeine Chemie'
_journal_page_first 1390
_journal_page_last 1402
_journal_volume 629
_journal_year 2003
_chemical_formula_sum 'B12 Cs3 H12 I'
_chemical_name_systematic '(Cs I) (Cs2 (B12 H12))'
_space_group_IT_number 166
_symmetry_space_group_name_Hall '-R 3 2"'
_symmetry_space_group_name_H-M 'R -3 m :H'
_cell_angle_alpha 90
_cell_angle_beta 90
_cell_angle_gamma 120
_cell_formula_units_Z 3
_cell_length_a 10.6781
_cell_length_b 10.6781
_cell_length_c 11.9725
_cell_volume 1182.234
_citation_journal_id_ASTM ZAACAB
_cod_data_source_file Tiritiris_ZAACAB_2003_1059.cif
_cod_data_source_block H12B12Cs3I1
_cod_original_formula_sum 'H12 B12 Cs3 I1'
_cod_database_code 1533634

loop_
_symmetry_equiv_pos_as_xyz
x,y,z
-y,x-y,z
-x+y,-x,z
y,x,-z
-x,-x+y,-z
x-y,-y,-z
-x,-y,-z
y,-x+y,-z
x-y,x,-z
-y,-x,z
x,x-y,z
-x+y,y,z
x+2/3,y+1/3,z+1/3
-y+2/3,x-y+1/3,z+1/3
-x+y+2/3,-x+1/3,z+1/3
y+2/3,x+1/3,-z+1/3
-x+2/3,-x+y+1/3,-z+1/3
x-y+2/3,-y+1/3,-z+1/3
-x+2/3,-y+1/3,-z+1/3
y+2/3,-x+y+1/3,-z+1/3
x-y+2/3,x+1/3,-z+1/3
-y+2/3,-x+1/3,z+1/3
x+2/3,x-y+1/3,z+1/3
-x+y+2/3,y+1/3,z+1/3
x+1/3,y+2/3,z+2/3
-y+1/3,x-y+2/3,z+2/3
-x+y+1/3,-x+2/3,z+2/3
y+1/3,x+2/3,-z+2/3
-x+1/3,-x+y+2/3,-z+2/3
x-y+1/3,-y+2/3,-z+2/3
-x+1/3,-y+2/3,-z+2/3
y+1/3,-x+y+2/3,-z+2/3
x-y+1/3,x+2/3,-z+2/3
-y+1/3,-x+2/3,z+2/3
x+1/3,x-y+2/3,z+2/3
-x+y+1/3,y+2/3,z+2/3

loop_
_atom_site_label
_atom_site_type_symbol
_atom_site_fract_x
_atom_site_fract_y
_atom_site_fract_z
_atom_site_occupancy
_atom_site_U_iso_or_equiv
I1 I-1 0 0 0.5 1 0.0
H1 H-1 0.234 0.766 0.853 1 0.0
H2 H-1 0.143 0.857 0.047 1 0.0
B2 B 0.0902 -0.0902 0.0271 1 0.0
B1 B 0.0556 -0.0556 0.8877 1 0.0
Cs1 Cs+1 0.5 0 0 1 0.0
